data_7019878
loop_
_publ_author_name
'Ghorai, Debasish'
'Kumar, Shanish'
'Mani, Ganesan'

_publ_section_title
;
 Mononuclear, helical binuclear palladium and lithium complexes bearing a
 new pyrrole-based NNN-pincer ligand: fluxional property.
;
_journal_issue 31
_journal_name_full 'Dalton transactions (Cambridge, England : 2003)'
_journal_page_first 9503
_journal_page_last 9512
_journal_paper_doi 10.1039/c2dt30816a
_journal_volume 41
_journal_year 2012
_chemical_formula_sum 'C16 H20 Cl N5 Pd'
_chemical_formula_weight 424.22
_chemical_name_systematic
;
?
;
_space_group_IT_number 60
_symmetry_cell_setting orthorhombic
_symmetry_space_group_name_Hall '-P 2n 2ab'
_symmetry_space_group_name_H-M 'P b c n'
_atom_sites_solution_hydrogens geom
_atom_sites_solution_primary direct
_atom_sites_solution_secondary difmap
_audit_creation_method SHELXL-97
_cell_angle_alpha 90.00
_cell_angle_beta 90.00
_cell_angle_gamma 90.00
_cell_formula_units_Z 4
_cell_length_a 12.811(4)
_cell_length_b 14.946(4)
_cell_length_c 8.938(2)
_cell_measurement_reflns_used 18842
_cell_measurement_temperature 298(2)
_cell_measurement_theta_max 24.99
_cell_measurement_theta_min 2.09
_cell_volume 1711.4(8)
_computing_structure_refinement 'SHELXL-97 (Sheldrick, 2008)'
_computing_structure_solution SIR-92
_diffrn_ambient_temperature 298(2)
_diffrn_measured_fraction_theta_full 1.000
_diffrn_measured_fraction_theta_max 1.000
_diffrn_measurement_device_type 'Bruker-APEX-II CCD area detector'
_diffrn_measurement_method hemisphere
_diffrn_radiation_monochromator graphite
_diffrn_radiation_source 'fine-focus sealed tube'
_diffrn_radiation_type MoK\a
_diffrn_radiation_wavelength 0.71073
_diffrn_reflns_av_R_equivalents 0.1735
_diffrn_reflns_av_sigmaI/netI 0.0680
_diffrn_reflns_limit_h_max 15
_diffrn_reflns_limit_h_min -15
_diffrn_reflns_limit_k_max 17
_diffrn_reflns_limit_k_min -17
_diffrn_reflns_limit_l_max 10
_diffrn_reflns_limit_l_min -10
_diffrn_reflns_number 18842
_diffrn_reflns_theta_full 24.99
_diffrn_reflns_theta_max 24.99
_diffrn_reflns_theta_min 2.09
_exptl_absorpt_coefficient_mu 1.246
_exptl_absorpt_correction_T_max 0.940
_exptl_absorpt_correction_T_min 0.914
_exptl_absorpt_correction_type multi-scan
_exptl_absorpt_process_details SADABS
_exptl_crystal_colour Orange
_exptl_crystal_density_diffrn 1.647
_exptl_crystal_density_meas ?
_exptl_crystal_density_method 'not measured'
_exptl_crystal_description Needle
_exptl_crystal_F_000 856
_exptl_crystal_size_max 0.25
_exptl_crystal_size_mid 0.06
_exptl_crystal_size_min 0.05
_refine_diff_density_max 0.554
_refine_diff_density_min -0.652
_refine_diff_density_rms 0.112
_refine_ls_extinction_method none
_refine_ls_goodness_of_fit_ref 0.993
_refine_ls_hydrogen_treatment constr
_refine_ls_matrix_type full
_refine_ls_number_parameters 106
_refine_ls_number_reflns 1514
_refine_ls_number_restraints 0
_refine_ls_restrained_S_all 0.993
_refine_ls_R_factor_all 0.1087
_refine_ls_R_factor_gt 0.0439
_refine_ls_shift/su_max 0.000
_refine_ls_shift/su_mean 0.000
_refine_ls_structure_factor_coef Fsqd
_refine_ls_weighting_details 'calc w=1/[\s^2^(Fo^2^)+(0.0290P)^2^+7.1426P] where P=(Fo^2^+2Fc^2^)/3'
_refine_ls_weighting_scheme calc
_refine_ls_wR_factor_gt 0.0839
_refine_ls_wR_factor_ref 0.1077
_reflns_number_gt 827
_reflns_number_total 1514
_reflns_threshold_expression >2\s(I)
_cod_data_source_file c2dt30816a.txt
_cod_data_source_block chlorocomplex_5
_cod_depositor_comments
;
The following automatic conversions were performed:

'_symmetry_cell_setting' value 'Orthorhombic' changed to
'orthorhombic' according to
/home/saulius/struct/CIF-dictionaries/cif_core.dic dictionary named
'cif_core.dic' version 2.4.1 from 2010-06-29.

Automatic conversion script
Id: cif_fix_values 1891 2012-01-12 08:04:46Z andrius 

The following automatic conversions were performed:

'_exptl_crystal_density_meas' value 'not measured' was changed to '?'
- the value is perceived as not measured.

Automatic conversion script
Id: cif_fix_values 3008 2015-01-20 13:52:24Z robertas 
;
_cod_original_cell_volume 1711.2(8)
_cod_original_sg_symbol_H-M Pbcn
_cod_database_code 7019878

loop_
_symmetry_equiv_pos_as_xyz
'x, y, z'
'-x+1/2, -y+1/2, z+1/2'
'x+1/2, -y+1/2, -z'
'-x, y, -z+1/2'
'-x, -y, -z'
'x-1/2, y-1/2, -z-1/2'
'-x-1/2, y-1/2, z'
'x, -y, z-1/2'

loop_
_atom_site_label
_atom_site_type_symbol
_atom_site_fract_x
_atom_site_fract_y
_atom_site_fract_z
_atom_site_U_iso_or_equiv
_atom_site_adp_type
_atom_site_occupancy
_atom_site_symmetry_multiplicity
_atom_site_calc_flag
_atom_site_refinement_flags
C1 C -0.2214(7) 0.2609(6) 0.9225(10) 0.067(3) Uani 1 1 d .
H1A H -0.1484 0.2753 0.9271 0.101 Uiso 1 1 calc R
H1B H -0.2458 0.2450 1.0205 0.101 Uiso 1 1 calc R
H1C H -0.2597 0.3118 0.8867 0.101 Uiso 1 1 calc R
C2 C -0.2373(7) 0.1842(5) 0.8188(9) 0.045(2) Uani 1 1 d .
C3 C -0.3306(6) 0.1454(5) 0.7816(8) 0.046(2) Uani 1 1 d .
H3 H -0.3959 0.1624 0.8171 0.055 Uiso 1 1 calc R
C4 C -0.3108(5) 0.0772(5) 0.6830(8) 0.0373(18) Uani 1 1 d .
C5 C -0.3822(6) 0.0151(6) 0.6016(10) 0.061(3) Uani 1 1 d .
H5A H -0.3418 -0.0249 0.5406 0.091 Uiso 1 1 calc R
H5B H -0.4285 0.0491 0.5392 0.091 Uiso 1 1 calc R
H5C H -0.4221 -0.0188 0.6725 0.091 Uiso 1 1 calc R
C6 C -0.1435(5) 0.0134(4) 0.5737(8) 0.0361(18) Uani 1 1 d .
H6A H -0.1071 0.0455 0.4952 0.043 Uiso 1 1 calc R
H6B H -0.1889 -0.0304 0.5269 0.043 Uiso 1 1 calc R
C7 C -0.0665(5) -0.0332(5) 0.6713(8) 0.0343(17) Uani 1 1 d .
C8 C -0.0424(5) -0.1202(5) 0.6999(8) 0.042(2) Uani 1 1 d .
H8 H -0.0757 -0.1703 0.6606 0.051 Uiso 1 1 calc R
N1 N -0.1590(4) 0.1428(3) 0.7441(8) 0.0401(13) Uani 1 1 d .
N2 N -0.2064(5) 0.0764(4) 0.6620(6) 0.0331(14) Uani 1 1 d .
N3 N 0.0000 0.0204(4) 0.7500 0.0338(17) Uani 1 2 d S
Cl1 Cl 0.0000 0.30618(18) 0.7500 0.1017(14) Uani 1 2 d S
Pd1 Pd 0.0000 0.15143(4) 0.7500 0.0376(2) Uani 1 2 d S

loop_
_atom_site_aniso_label
_atom_site_aniso_U_11
_atom_site_aniso_U_22
_atom_site_aniso_U_33
_atom_site_aniso_U_23
_atom_site_aniso_U_13
_atom_site_aniso_U_12
C1 0.083(7) 0.061(6) 0.058(6) -0.026(5) -0.006(5) 0.019(5)
C2 0.056(5) 0.039(4) 0.041(4) 0.000(4) -0.006(4) 0.017(4)
C3 0.044(4) 0.051(5) 0.043(6) 0.007(4) 0.008(4) 0.014(4)
C4 0.031(4) 0.042(4) 0.039(4) 0.006(4) 0.004(4) 0.000(4)
C5 0.034(4) 0.069(6) 0.079(7) -0.012(5) 0.004(5) -0.010(4)
C6 0.042(4) 0.034(4) 0.033(4) -0.016(3) 0.005(4) -0.006(3)
C7 0.032(4) 0.038(4) 0.032(4) -0.002(4) -0.001(3) -0.002(3)
C8 0.048(4) 0.030(4) 0.049(5) -0.006(3) 0.003(3) -0.006(3)
N1 0.047(3) 0.035(3) 0.038(3) 0.002(4) -0.005(4) 0.002(3)
N2 0.041(4) 0.030(3) 0.028(3) -0.004(3) -0.003(3) -0.002(3)
N3 0.033(4) 0.033(4) 0.035(4) 0.000 0.005(6) 0.000
Cl1 0.079(2) 0.0281(14) 0.198(4) 0.000 -0.017(4) 0.000
Pd1 0.0403(4) 0.0256(4) 0.0469(4) 0.000 -0.0100(6) 0.000

loop_
_atom_type_symbol
_atom_type_description
_atom_type_scat_dispersion_real
_atom_type_scat_dispersion_imag
_atom_type_scat_source
C C 0.0033 0.0016 'International Tables Vol C Tables 4.2.6.8 and 6.1.1.4'
H H 0.0000 0.0000 'International Tables Vol C Tables 4.2.6.8 and 6.1.1.4'
N N 0.0061 0.0033 'International Tables Vol C Tables 4.2.6.8 and 6.1.1.4'
Cl Cl 0.1484 0.1585 'International Tables Vol C Tables 4.2.6.8 and 6.1.1.4'
Pd Pd -0.9988 1.0072 'International Tables Vol C Tables 4.2.6.8 and 6.1.1.4'

loop_
_geom_angle_atom_site_label_1
_geom_angle_atom_site_label_2
_geom_angle_atom_site_label_3
_geom_angle
_geom_angle_site_symmetry_1
_geom_angle_site_symmetry_3
C2 C1 H1A 109.5 . .
C2 C1 H1B 109.5 . .
H1A C1 H1B 109.5 . .
C2 C1 H1C 109.5 . .
H1A C1 H1C 109.5 . .
H1B C1 H1C 109.5 . .
N1 C2 C3 109.5(7) . .
N1 C2 C1 123.9(8) . .
C3 C2 C1 126.6(8) . .
C2 C3 C4 108.0(7) . .
C2 C3 H3 126.0 . .
C4 C3 H3 126.0 . .
N2 C4 C3 106.1(7) . .
N2 C4 C5 122.2(7) . .
C3 C4 C5 131.5(7) . .
C4 C5 H5A 109.5 . .
C4 C5 H5B 109.5 . .
H5A C5 H5B 109.5 . .
C4 C5 H5C 109.5 . .
H5A C5 H5C 109.5 . .
H5B C5 H5C 109.5 . .
N2 C6 C7 110.4(6) . .
N2 C6 H6A 109.6 . .
C7 C6 H6A 109.6 . .
N2 C6 H6B 109.6 . .
C7 C6 H6B 109.6 . .
H6A C6 H6B 108.1 . .
C8 C7 N3 108.8(6) . .
C8 C7 C6 134.9(6) . .
N3 C7 C6 116.2(6) . .
C7 C8 C8 107.1(4) . 4_556
C7 C8 H8 126.4 . .
C8 C8 H8 126.4 4_556 .
C2 N1 N2 105.4(6) . .
C2 N1 Pd1 134.2(6) . .
N2 N1 Pd1 120.0(4) . .
C4 N2 N1 110.9(6) . .
C4 N2 C6 128.5(6) . .
N1 N2 C6 120.5(6) . .
C7 N3 C7 108.1(7) 4_556 .
C7 N3 Pd1 126.0(4) 4_556 .
C7 N3 Pd1 126.0(4) . .
N3 Pd1 N1 86.37(14) . .
N3 Pd1 N1 86.37(14) . 4_556
N1 Pd1 N1 172.7(3) . 4_556
N3 Pd1 Cl1 180.0 . .
N1 Pd1 Cl1 93.63(14) . .
N1 Pd1 Cl1 93.63(14) 4_556 .

loop_
_geom_bond_atom_site_label_1
_geom_bond_atom_site_label_2
_geom_bond_distance
_geom_bond_site_symmetry_2
C1 C2 1.488(10) .
C1 H1A 0.9600 .
C1 H1B 0.9600 .
C1 H1C 0.9600 .
C2 N1 1.355(9) .
C2 C3 1.369(10) .
C3 C4 1.372(9) .
C3 H3 0.9300 .
C4 N2 1.351(8) .
C4 C5 1.491(10) .
C5 H5A 0.9600 .
C5 H5B 0.9600 .
C5 H5C 0.9600 .
C6 N2 1.469(8) .
C6 C7 1.490(9) .
C6 H6A 0.9700 .
C6 H6B 0.9700 .
C7 C8 1.362(9) .
C7 N3 1.365(7) .
C8 C8 1.408(14) 4_556
C8 H8 0.9300 .
N1 N2 1.376(7) .
N1 Pd1 2.041(5) .
N3 C7 1.365(7) 4_556
N3 Pd1 1.958(7) .
Cl1 Pd1 2.313(3) .
Pd1 N1 2.041(5) 4_556

loop_
_geom_torsion_atom_site_label_1
_geom_torsion_atom_site_label_2
_geom_torsion_atom_site_label_3
_geom_torsion_atom_site_label_4
_geom_torsion
_geom_torsion_site_symmetry_1
_geom_torsion_site_symmetry_4
N1 C2 C3 C4 0.9(9) . .
C1 C2 C3 C4 179.9(7) . .
C2 C3 C4 N2 -0.3(8) . .
C2 C3 C4 C5 -177.2(8) . .
N2 C6 C7 C8 126.0(9) . .
N2 C6 C7 N3 -56.5(7) . .
N3 C7 C8 C8 -0.1(10) . 4_556
C6 C7 C8 C8 177.6(8) . 4_556
C3 C2 N1 N2 -1.1(8) . .
C1 C2 N1 N2 179.9(7) . .
C3 C2 N1 Pd1 -173.4(5) . .
C1 C2 N1 Pd1 7.5(12) . .
C3 C4 N2 N1 -0.4(8) . .
C5 C4 N2 N1 176.9(7) . .
C3 C4 N2 C6 176.2(6) . .
C5 C4 N2 C6 -6.6(12) . .
C2 N1 N2 C4 0.9(8) . .
Pd1 N1 N2 C4 174.6(5) . .
C2 N1 N2 C6 -176.0(6) . .
Pd1 N1 N2 C6 -2.3(8) . .
C7 C6 N2 C4 -119.6(8) . .
C7 C6 N2 N1 56.6(8) . .
C8 C7 N3 C7 0.0(4) . 4_556
C6 C7 N3 C7 -178.1(7) . 4_556
C8 C7 N3 Pd1 -180.0(4) . .
C6 C7 N3 Pd1 1.9(7) . .
C7 N3 Pd1 N1 -141.9(4) 4_556 .
C7 N3 Pd1 N1 38.1(4) . .
C7 N3 Pd1 N1 38.1(4) 4_556 4_556
C7 N3 Pd1 N1 -141.9(4) . 4_556
C7 N3 Pd1 Cl1 0(37) 4_556 .
C7 N3 Pd1 Cl1 0(100) . .
C2 N1 Pd1 N3 134.4(7) . .
N2 N1 Pd1 N3 -37.0(5) . .
C2 N1 Pd1 N1 134.4(7) . 4_556
N2 N1 Pd1 N1 -37.0(5) . 4_556
C2 N1 Pd1 Cl1 -45.6(7) . .
N2 N1 Pd1 Cl1 143.0(5) . .
